data_7250182
loop_
_publ_author_name
'Francis, Maria'
'Shinde, Kishor'
'Roy, Sudipta'

_publ_section_title
;
 Theoretical and experimental studies on stability, bonding and isolation
 of elusive bis-(dichloro-aluminium) oxides supported by donor-base
 ligands
;
_journal_issue 12
_journal_name_full 'RSC Advances'
_journal_page_first 9208
_journal_page_last 9215
_journal_paper_doi 10.1039/D5RA00211G
_journal_volume 15
_journal_year 2025
_chemical_formula_moiety 'C40 H62 Al2 Cl4 N2 O, C7 H7'
_chemical_formula_sum 'C47 H69 Al2 Cl4 N2 O'
_chemical_formula_weight 873.80
_space_group_crystal_system triclinic
_space_group_IT_number 2
_space_group_name_Hall '-P 1'
_space_group_name_H-M_alt 'P -1'
_atom_sites_solution_hydrogens geom
_audit_creation_date 2024-07-29
_audit_creation_method
;
Olex2 1.3
(compiled 2020.11.12 svn.r5f609507 for OlexSys, GUI svn.r6408)
;
_audit_update_record
;
2024-07-29 deposited with the CCDC.	2025-03-04 downloaded from the CCDC.
;
_cell_angle_alpha 86.304(3)
_cell_angle_beta 87.913(3)
_cell_angle_gamma 80.022(3)
_cell_formula_units_Z 1
_cell_length_a 9.0911(7)
_cell_length_b 10.3317(7)
_cell_length_c 13.0377(10)
_cell_measurement_reflns_used 9920
_cell_measurement_temperature 100.0
_cell_measurement_theta_max 26.28
_cell_measurement_theta_min 2.47
_cell_volume 1203.16(15)
_computing_cell_refinement 'SAINT V8.40B (?, 2016)'
_computing_data_reduction 'SAINT V8.40B (?, 2016)'
_computing_molecular_graphics 'Olex2 1.3 (Dolomanov et al., 2009)'
_computing_publication_material 'Olex2 1.3 (Dolomanov et al., 2009)'
_computing_structure_refinement 'XL  (Sheldrick, 2008)'
_computing_structure_solution 'SHELXT 2018/2 (Sheldrick, 2018)'
_diffrn_ambient_temperature 100.0
_diffrn_measured_fraction_theta_full 0.999
_diffrn_measured_fraction_theta_max 0.999
_diffrn_measurement_device_type 'Bruker D8 Venture'
_diffrn_measurement_method '\f and \w scans'
_diffrn_radiation_type MoK\a
_diffrn_radiation_wavelength 0.71073
_diffrn_reflns_av_R_equivalents 0.0593
_diffrn_reflns_av_unetI/netI 0.0349
_diffrn_reflns_Laue_measured_fraction_full 0.999
_diffrn_reflns_Laue_measured_fraction_max 0.999
_diffrn_reflns_limit_h_max 10
_diffrn_reflns_limit_h_min -10
_diffrn_reflns_limit_k_max 12
_diffrn_reflns_limit_k_min -12
_diffrn_reflns_limit_l_max 15
_diffrn_reflns_limit_l_min -15
_diffrn_reflns_number 35771
_diffrn_reflns_point_group_measured_fraction_full 0.999
_diffrn_reflns_point_group_measured_fraction_max 0.999
_diffrn_reflns_theta_full 25.024
_diffrn_reflns_theta_max 25.024
_diffrn_reflns_theta_min 2.275
_diffrn_source_current 1.4
_diffrn_source_power 0.07
_diffrn_source_voltage 50.0
_diffrn_standards_number 0
_exptl_absorpt_coefficient_mu 0.318
_exptl_absorpt_correction_T_max 0.7454
_exptl_absorpt_correction_T_min 0.6600
_exptl_absorpt_correction_type multi-scan
_exptl_absorpt_process_details
;
SADABS-2016/2 (Bruker,2016/2) was used for absorption correction.
wR2(int) was 0.1209 before and 0.0636 after correction.
The Ratio of minimum to maximum transmission is 0.8854.
The \l/2 correction factor is Not present.
;
_exptl_crystal_colour 'clear colourless'
_exptl_crystal_colour_lustre clear
_exptl_crystal_colour_primary colourless
_exptl_crystal_density_diffrn 1.206
_exptl_crystal_description block
_exptl_crystal_F_000 467
_exptl_crystal_size_max 0.286
_exptl_crystal_size_mid 0.203
_exptl_crystal_size_min 0.084
_refine_diff_density_max 0.357
_refine_diff_density_min -0.199
_refine_diff_density_rms 0.049
_refine_ls_extinction_method none
_refine_ls_goodness_of_fit_ref 1.053
_refine_ls_hydrogen_treatment constr
_refine_ls_matrix_type full
_refine_ls_number_parameters 268
_refine_ls_number_reflns 4251
_refine_ls_number_restraints 0
_refine_ls_restrained_S_all 1.053
_refine_ls_R_factor_all 0.0466
_refine_ls_R_factor_gt 0.0355
_refine_ls_shift/su_max 0.000
_refine_ls_shift/su_mean 0.000
_refine_ls_structure_factor_coef Fsqd
_refine_ls_weighting_details 'w=1/[\s^2^(Fo^2^)+(0.0344P)^2^+0.7792P] where P=(Fo^2^+2Fc^2^)/3'
_refine_ls_weighting_scheme calc
_refine_ls_wR_factor_gt 0.0855
_refine_ls_wR_factor_ref 0.0935
_reflns_Friedel_coverage 0.000
_reflns_number_gt 3559
_reflns_number_total 4251
_reflns_threshold_expression 'I > 2\s(I)'
_cod_data_source_file d5ra00211g2.cif
_cod_data_source_block mo_caacal_0m_a
_cod_database_code 7250182
_shelx_shelxl_version_number 2018/3
_shelx_space_group_comment
;
The symmetry employed for this shelxl refinement is uniquely defined
by the following loop, which should always be used as a source of
symmetry information in preference to the above space-group names.
They are only intended as comments.
;
_shelx_estimated_absorpt_t_max 0.974
_shelx_estimated_absorpt_t_min 0.915
_olex2_refinement_description
;
1. Fixed Uiso
 At 1.2 times of:
  All C(H) groups, All C(H,H) groups
 At 1.5 times of:
  All C(H,H,H) groups
2. Others
 Fixed Sof: C25(0.5) H25A(0.5) H25B(0.5) H25C(0.5)
3.a Ternary CH refined with riding coordinates:
 C12(H12), C14(H14)
3.b Secondary CH2 refined with riding coordinates:
 C10(H10A,H10B)
3.c Aromatic/amide H refined with riding coordinates:
 C4(H4), C5(H5), C6(H6), C23(H23), C24(H24)
3.d Idealised Me refined as rotating group:
 C13(H13A,H13B,H13C), C15(H15A,H15B,H15C), C16(H16A,H16B,H16C), C17(H17A,H17B,
 H17C), C18(H18A,H18B,H18C), C19(H19A,H19B,H19C), C20(H20A,H20B,H20C), C21(H21A,
 H21B,H21C), C25(H25A,H25B,H25C)
;
_olex2_submission_special_instructions 'No special instructions were received'

loop_
_space_group_symop_operation_xyz
'x, y, z'
'-x, -y, -z'

loop_
_atom_site_label
_atom_site_type_symbol
_atom_site_fract_x
_atom_site_fract_y
_atom_site_fract_z
_atom_site_U_iso_or_equiv
_atom_site_adp_type
_atom_site_occupancy
_atom_site_site_symmetry_order
_atom_site_calc_flag
_atom_site_refinement_flags_posn
_atom_site_refinement_flags_adp
_atom_site_refinement_flags_occupancy
_atom_site_disorder_assembly
_atom_site_disorder_group
Cl1 Cl 0.66672(5) 0.25309(5) 0.88301(4) 0.02940(13) Uani 1 1 d . . . . .
Cl2 Cl 0.64772(5) 0.57318(5) 0.78050(4) 0.03080(14) Uani 1 1 d . . . . .
Al1 Al 0.53271(6) 0.44622(5) 0.88121(4) 0.02363(15) Uani 1 1 d . . . . .
O1 O 0.500000 0.500000 1.000000 0.0303(4) Uani 1 2 d S . P . .
N1 N 0.28212(17) 0.37559(15) 0.75667(12) 0.0230(3) Uani 1 1 d . . . . .
C2 C 0.3554(2) 0.23923(18) 0.74863(14) 0.0237(4) Uani 1 1 d . . . . .
C3 C 0.3266(2) 0.14637(19) 0.82678(15) 0.0253(4) Uani 1 1 d . . . . .
C4 C 0.3926(2) 0.01632(19) 0.81570(16) 0.0289(4) Uani 1 1 d . . . . .
H4 H 0.374719 -0.048949 0.867135 0.035 Uiso 1 1 calc R U . . .
C5 C 0.4835(2) -0.0205(2) 0.73181(16) 0.0315(5) Uani 1 1 d . . . . .
H5 H 0.525894 -0.110394 0.725164 0.038 Uiso 1 1 calc R U . . .
C6 C 0.5126(2) 0.0738(2) 0.65758(16) 0.0303(5) Uani 1 1 d . . . . .
H6 H 0.575608 0.047531 0.600200 0.036 Uiso 1 1 calc R U . . .
C7 C 0.4522(2) 0.20604(19) 0.66451(15) 0.0266(4) Uani 1 1 d . . . . .
C8 C 0.3310(2) 0.46007(18) 0.81017(14) 0.0235(4) Uani 1 1 d . . . . .
C9 C 0.2124(2) 0.58328(19) 0.81422(16) 0.0290(4) Uani 1 1 d . . . . .
C10 C 0.1091(2) 0.5699(2) 0.72617(17) 0.0332(5) Uani 1 1 d . . . . .
H10A H 0.003795 0.603688 0.745504 0.040 Uiso 1 1 calc R U . . .
H10B H 0.136443 0.620339 0.663328 0.040 Uiso 1 1 calc R U . . .
C11 C 0.1296(2) 0.4232(2) 0.70735(16) 0.0306(5) Uani 1 1 d . . . . .
C12 C 0.2346(2) 0.17994(19) 0.92460(15) 0.0286(4) Uani 1 1 d . . . . .
H12 H 0.186745 0.274677 0.917181 0.034 Uiso 1 1 calc R U . . .
C13 C 0.1105(2) 0.0972(2) 0.94247(19) 0.0384(5) Uani 1 1 d . . . . .
H13A H 0.049572 0.105929 0.881148 0.058 Uiso 1 1 calc R U . . .
H13B H 0.047516 0.128242 1.001560 0.058 Uiso 1 1 calc R U . . .
H13C H 0.155168 0.004649 0.956150 0.058 Uiso 1 1 calc R U . . .
C14 C 0.5032(2) 0.3058(2) 0.58593(15) 0.0308(5) Uani 1 1 d . . . . .
H14 H 0.446818 0.395161 0.600150 0.037 Uiso 1 1 calc R U . . .
C15 C 0.4746(3) 0.2777(2) 0.47499(16) 0.0409(5) Uani 1 1 d . . . . .
H15A H 0.534396 0.193024 0.458178 0.061 Uiso 1 1 calc R U . . .
H15B H 0.502641 0.347744 0.427953 0.061 Uiso 1 1 calc R U . . .
H15C H 0.368354 0.274344 0.467965 0.061 Uiso 1 1 calc R U . . .
C16 C 0.2758(2) 0.71120(19) 0.80264(18) 0.0344(5) Uani 1 1 d . . . . .
H16A H 0.343287 0.714010 0.859052 0.052 Uiso 1 1 calc R U . . .
H16B H 0.193744 0.786375 0.804591 0.052 Uiso 1 1 calc R U . . .
H16C H 0.330932 0.715273 0.736849 0.052 Uiso 1 1 calc R U . . .
C17 C 0.1321(2) 0.5761(2) 0.92028(17) 0.0356(5) Uani 1 1 d . . . . .
H17A H 0.092893 0.493463 0.929494 0.053 Uiso 1 1 calc R U . . .
H17B H 0.049545 0.650581 0.924261 0.053 Uiso 1 1 calc R U . . .
H17C H 0.203031 0.579792 0.974439 0.053 Uiso 1 1 calc R U . . .
C18 C 0.0097(2) 0.3533(2) 0.75897(19) 0.0364(5) Uani 1 1 d . . . . .
H18A H 0.036317 0.258436 0.750570 0.055 Uiso 1 1 calc R U . . .
H18B H -0.086552 0.386899 0.727192 0.055 Uiso 1 1 calc R U . . .
H18C H 0.002137 0.369523 0.832362 0.055 Uiso 1 1 calc R U . . .
C19 C 0.1376(3) 0.3970(2) 0.59401(18) 0.0402(5) Uani 1 1 d . . . . .
H19A H 0.212124 0.443395 0.558878 0.060 Uiso 1 1 calc R U . . .
H19B H 0.039646 0.428546 0.563959 0.060 Uiso 1 1 calc R U . . .
H19C H 0.166035 0.302253 0.585930 0.060 Uiso 1 1 calc R U . . .
C20 C 0.3330(3) 0.1613(2) 1.01889(16) 0.0354(5) Uani 1 1 d . . . . .
H20A H 0.378430 0.068356 1.029030 0.053 Uiso 1 1 calc R U . . .
H20B H 0.271807 0.188552 1.079751 0.053 Uiso 1 1 calc R U . . .
H20C H 0.411714 0.215031 1.008334 0.053 Uiso 1 1 calc R U . . .
C21 C 0.6699(3) 0.3070(2) 0.59702(17) 0.0371(5) Uani 1 1 d . . . . .
H21A H 0.689516 0.321214 0.668488 0.056 Uiso 1 1 calc R U . . .
H21B H 0.699526 0.378053 0.551795 0.056 Uiso 1 1 calc R U . . .
H21C H 0.727547 0.222384 0.577880 0.056 Uiso 1 1 calc R U . . .
C22 C 0.9566(4) -0.0372(3) 0.6005(4) 0.0819(11) Uani 1 1 d . . . . .
C23 C 0.8765(3) -0.0552(3) 0.5138(4) 0.0776(11) Uani 1 1 d . . . . .
H23 H 0.789526 -0.094365 0.523917 0.093 Uiso 1 1 calc R U . . .
C24 C 0.9170(4) -0.0196(3) 0.4169(4) 0.0849(12) Uani 1 1 d . . . . .
H24 H 0.858861 -0.033566 0.360824 0.102 Uiso 1 1 calc R U . . .
C25 C 0.9054(10) -0.0621(7) 0.7012(6) 0.095(3) Uani 0.5 1 d . . P . .
H25A H 0.990910 -0.088464 0.746026 0.142 Uiso 0.5 1 calc R U P . .
H25B H 0.846260 -0.133042 0.702518 0.142 Uiso 0.5 1 calc R U P . .
H25C H 0.843042 0.017769 0.725397 0.142 Uiso 0.5 1 calc R U P . .

loop_
_atom_site_aniso_label
_atom_site_aniso_U_11
_atom_site_aniso_U_22
_atom_site_aniso_U_33
_atom_site_aniso_U_23
_atom_site_aniso_U_13
_atom_site_aniso_U_12
Cl1 0.0285(3) 0.0248(2) 0.0349(3) -0.00433(19) -0.0008(2) -0.00353(19)
Cl2 0.0293(3) 0.0296(3) 0.0346(3) 0.0017(2) 0.0022(2) -0.0102(2)
Al1 0.0249(3) 0.0223(3) 0.0247(3) -0.0026(2) 0.0002(2) -0.0067(2)
O1 0.0337(11) 0.0287(11) 0.0290(11) -0.0039(8) 0.0001(8) -0.0061(9)
N1 0.0224(8) 0.0208(8) 0.0266(8) 0.0016(6) -0.0013(7) -0.0066(6)
C2 0.0246(10) 0.0204(9) 0.0278(10) -0.0011(7) -0.0044(8) -0.0079(8)
C3 0.0238(10) 0.0238(10) 0.0303(10) -0.0006(8) -0.0047(8) -0.0090(8)
C4 0.0338(11) 0.0226(10) 0.0324(11) 0.0014(8) -0.0054(9) -0.0110(9)
C5 0.0370(12) 0.0205(10) 0.0382(12) -0.0046(8) -0.0045(9) -0.0061(9)
C6 0.0351(11) 0.0287(11) 0.0287(11) -0.0075(8) 0.0011(9) -0.0079(9)
C7 0.0306(11) 0.0258(10) 0.0261(10) -0.0028(8) -0.0045(8) -0.0108(8)
C8 0.0252(10) 0.0235(10) 0.0232(9) 0.0013(7) 0.0045(8) -0.0097(8)
C9 0.0263(10) 0.0237(10) 0.0377(11) -0.0035(8) 0.0008(9) -0.0058(8)
C10 0.0308(11) 0.0246(11) 0.0440(13) 0.0017(9) -0.0032(9) -0.0054(9)
C11 0.0276(11) 0.0254(10) 0.0396(12) 0.0010(9) -0.0085(9) -0.0060(8)
C12 0.0296(11) 0.0227(10) 0.0342(11) 0.0004(8) 0.0054(9) -0.0087(8)
C13 0.0342(12) 0.0321(12) 0.0502(14) 0.0034(10) 0.0083(10) -0.0140(10)
C14 0.0401(12) 0.0271(11) 0.0268(10) -0.0019(8) 0.0017(9) -0.0104(9)
C15 0.0550(15) 0.0428(13) 0.0278(11) -0.0015(9) 0.0006(10) -0.0169(11)
C16 0.0325(11) 0.0213(10) 0.0501(13) -0.0043(9) 0.0009(10) -0.0057(9)
C17 0.0284(11) 0.0337(12) 0.0451(13) -0.0079(10) 0.0073(9) -0.0060(9)
C18 0.0267(11) 0.0303(11) 0.0540(14) -0.0001(10) -0.0085(10) -0.0091(9)
C19 0.0416(13) 0.0365(12) 0.0426(13) 0.0026(10) -0.0172(10) -0.0057(10)
C20 0.0413(13) 0.0359(12) 0.0297(11) -0.0009(9) 0.0048(9) -0.0102(10)
C21 0.0430(13) 0.0373(12) 0.0348(12) -0.0052(9) 0.0089(10) -0.0186(10)
C22 0.067(2) 0.056(2) 0.122(3) -0.032(2) 0.019(2) -0.0023(17)
C23 0.0483(18) 0.0562(19) 0.137(3) -0.051(2) 0.013(2) -0.0186(15)
C24 0.059(2) 0.072(2) 0.127(3) -0.057(2) 0.009(2) -0.0053(17)
C25 0.113(6) 0.068(5) 0.090(6) -0.016(4) -0.039(5) 0.034(4)

loop_
_atom_type_symbol
_atom_type_description
_atom_type_scat_dispersion_real
_atom_type_scat_dispersion_imag
_atom_type_scat_source
C C 0.0033 0.0016 'International Tables Vol C Tables 4.2.6.8 and 6.1.1.4'
H H 0.0000 0.0000 'International Tables Vol C Tables 4.2.6.8 and 6.1.1.4'
Al Al 0.0645 0.0514 'International Tables Vol C Tables 4.2.6.8 and 6.1.1.4'
Cl Cl 0.1484 0.1585 'International Tables Vol C Tables 4.2.6.8 and 6.1.1.4'
N N 0.0061 0.0033 'International Tables Vol C Tables 4.2.6.8 and 6.1.1.4'
O O 0.0106 0.0060 'International Tables Vol C Tables 4.2.6.8 and 6.1.1.4'

loop_
_exptl_crystal_face_index_h
_exptl_crystal_face_index_k
_exptl_crystal_face_index_l
_exptl_crystal_face_perp_dist
-1.00 0.00 -1.00 0.0570
1.00 0.00 1.00 0.0880
0.00 1.00 -1.00 0.0850
0.00 -1.00 1.00 0.0760
0.00 -1.00 0.00 0.0770
0.00 1.00 0.00 0.1290
1.00 0.00 0.00 0.1160
1.00 1.00 0.00 0.1210
-1.00 -1.00 0.00 0.1050
1.00 -2.00 0.00 0.0910
0.00 -5.00 -4.00 0.0780
-1.00 -1.00 -5.00 0.0460
1.00 1.00 5.00 0.0660
2.00 -1.00 2.00 0.0640
0.00 0.00 -1.00 0.0420
0.00 0.00 1.00 0.0400
-1.00 0.00 4.00 0.0420
1.00 0.00 -4.00 0.0590

loop_
_geom_angle_atom_site_label_1
_geom_angle_atom_site_label_2
_geom_angle_atom_site_label_3
_geom_angle
_geom_angle_site_symmetry_1
_geom_angle_site_symmetry_3
_geom_angle_publ_flag
Cl1 Al1 Cl2 106.80(3) . . ?
O1 Al1 Cl1 111.89(3) . . ?
O1 Al1 Cl2 113.09(3) . . ?
O1 Al1 C8 108.63(6) . . ?
C8 Al1 Cl1 113.95(6) . . ?
C8 Al1 Cl2 102.17(6) . . ?
Al1 O1 Al1 180.0 2_667 . ?
C2 N1 C11 119.62(15) . . ?
C8 N1 C2 124.37(16) . . ?
C8 N1 C11 115.78(16) . . ?
C3 C2 N1 118.05(17) . . ?
C7 C2 N1 119.31(16) . . ?
C7 C2 C3 122.63(18) . . ?
C2 C3 C12 124.44(17) . . ?
C4 C3 C2 117.19(18) . . ?
C4 C3 C12 118.29(17) . . ?
C3 C4 H4 119.2 . . ?
C5 C4 C3 121.61(19) . . ?
C5 C4 H4 119.2 . . ?
C4 C5 H5 120.1 . . ?
C4 C5 C6 119.72(19) . . ?
C6 C5 H5 120.1 . . ?
C5 C6 H6 119.1 . . ?
C5 C6 C7 121.76(19) . . ?
C7 C6 H6 119.1 . . ?
C2 C7 C14 124.34(18) . . ?
C6 C7 C2 116.96(18) . . ?
C6 C7 C14 118.54(18) . . ?
N1 C8 Al1 129.73(14) . . ?
N1 C8 C9 108.83(17) . . ?
C9 C8 Al1 121.43(13) . . ?
C8 C9 C10 103.42(16) . . ?
C8 C9 C16 113.64(16) . . ?
C8 C9 C17 106.73(16) . . ?
C10 C9 C17 111.94(17) . . ?
C16 C9 C10 112.41(17) . . ?
C16 C9 C17 108.54(17) . . ?
C9 C10 H10A 110.4 . . ?
C9 C10 H10B 110.4 . . ?
H10A C10 H10B 108.6 . . ?
C11 C10 C9 106.65(17) . . ?
C11 C10 H10A 110.4 . . ?
C11 C10 H10B 110.4 . . ?
C10 C11 N1 99.86(15) . . ?
C18 C11 N1 111.21(16) . . ?
C18 C11 C10 114.03(18) . . ?
C19 C11 N1 110.74(17) . . ?
C19 C11 C10 112.72(18) . . ?
C19 C11 C18 108.13(18) . . ?
C3 C12 H12 108.1 . . ?
C3 C12 C13 112.02(17) . . ?
C3 C12 C20 111.40(17) . . ?
C13 C12 H12 108.1 . . ?
C20 C12 H12 108.1 . . ?
C20 C12 C13 109.09(17) . . ?
C12 C13 H13A 109.5 . . ?
C12 C13 H13B 109.5 . . ?
C12 C13 H13C 109.5 . . ?
H13A C13 H13B 109.5 . . ?
H13A C13 H13C 109.5 . . ?
H13B C13 H13C 109.5 . . ?
C7 C14 H14 108.4 . . ?
C7 C14 C15 112.64(17) . . ?
C7 C14 C21 109.88(17) . . ?
C15 C14 H14 108.4 . . ?
C21 C14 H14 108.4 . . ?
C21 C14 C15 109.14(18) . . ?
C14 C15 H15A 109.5 . . ?
C14 C15 H15B 109.5 . . ?
C14 C15 H15C 109.5 . . ?
H15A C15 H15B 109.5 . . ?
H15A C15 H15C 109.5 . . ?
H15B C15 H15C 109.5 . . ?
C9 C16 H16A 109.5 . . ?
C9 C16 H16B 109.5 . . ?
C9 C16 H16C 109.5 . . ?
H16A C16 H16B 109.5 . . ?
H16A C16 H16C 109.5 . . ?
H16B C16 H16C 109.5 . . ?
C9 C17 H17A 109.5 . . ?
C9 C17 H17B 109.5 . . ?
C9 C17 H17C 109.5 . . ?
H17A C17 H17B 109.5 . . ?
H17A C17 H17C 109.5 . . ?
H17B C17 H17C 109.5 . . ?
C11 C18 H18A 109.5 . . ?
C11 C18 H18B 109.5 . . ?
C11 C18 H18C 109.5 . . ?
H18A C18 H18B 109.5 . . ?
H18A C18 H18C 109.5 . . ?
H18B C18 H18C 109.5 . . ?
C11 C19 H19A 109.5 . . ?
C11 C19 H19B 109.5 . . ?
C11 C19 H19C 109.5 . . ?
H19A C19 H19B 109.5 . . ?
H19A C19 H19C 109.5 . . ?
H19B C19 H19C 109.5 . . ?
C12 C20 H20A 109.5 . . ?
C12 C20 H20B 109.5 . . ?
C12 C20 H20C 109.5 . . ?
H20A C20 H20B 109.5 . . ?
H20A C20 H20C 109.5 . . ?
H20B C20 H20C 109.5 . . ?
C14 C21 H21A 109.5 . . ?
C14 C21 H21B 109.5 . . ?
C14 C21 H21C 109.5 . . ?
H21A C21 H21B 109.5 . . ?
H21A C21 H21C 109.5 . . ?
H21B C21 H21C 109.5 . . ?
C24 C22 C23 116.9(4) 2_756 . ?
C24 C22 C25 120.1(5) 2_756 . ?
C25 C22 C23 122.6(5) . . ?
C22 C23 H23 118.4 . . ?
C24 C23 C22 123.3(3) . . ?
C24 C23 H23 118.4 . . ?
C22 C24 H24 120.1 2_756 . ?
C23 C24 C22 119.8(4) . 2_756 ?
C23 C24 H24 120.1 . . ?
C22 C25 H25A 109.5 . . ?
C22 C25 H25B 109.5 . . ?
C22 C25 H25C 109.5 . . ?
H25A C25 H25B 109.5 . . ?
H25A C25 H25C 109.5 . . ?
H25B C25 H25C 109.5 . . ?

loop_
_geom_bond_atom_site_label_1
_geom_bond_atom_site_label_2
_geom_bond_distance
_geom_bond_site_symmetry_2
_geom_bond_publ_flag
Cl1 Al1 2.1494(8) . ?
Cl2 Al1 2.1659(7) . ?
Al1 O1 1.6780(6) . ?
Al1 C8 2.063(2) . ?
N1 C2 1.459(2) . ?
N1 C8 1.297(2) . ?
N1 C11 1.538(2) . ?
C2 C3 1.403(3) . ?
C2 C7 1.403(3) . ?
C3 C4 1.388(3) . ?
C3 C12 1.525(3) . ?
C4 H4 0.9500 . ?
C4 C5 1.379(3) . ?
C5 H5 0.9500 . ?
C5 C6 1.380(3) . ?
C6 H6 0.9500 . ?
C6 C7 1.389(3) . ?
C7 C14 1.524(3) . ?
C8 C9 1.522(3) . ?
C9 C10 1.537(3) . ?
C9 C16 1.528(3) . ?
C9 C17 1.543(3) . ?
C10 H10A 0.9900 . ?
C10 H10B 0.9900 . ?
C10 C11 1.529(3) . ?
C11 C18 1.523(3) . ?
C11 C19 1.516(3) . ?
C12 H12 1.0000 . ?
C12 C13 1.531(3) . ?
C12 C20 1.529(3) . ?
C13 H13A 0.9800 . ?
C13 H13B 0.9800 . ?
C13 H13C 0.9800 . ?
C14 H14 1.0000 . ?
C14 C15 1.534(3) . ?
C14 C21 1.530(3) . ?
C15 H15A 0.9800 . ?
C15 H15B 0.9800 . ?
C15 H15C 0.9800 . ?
C16 H16A 0.9800 . ?
C16 H16B 0.9800 . ?
C16 H16C 0.9800 . ?
C17 H17A 0.9800 . ?
C17 H17B 0.9800 . ?
C17 H17C 0.9800 . ?
C18 H18A 0.9800 . ?
C18 H18B 0.9800 . ?
C18 H18C 0.9800 . ?
C19 H19A 0.9800 . ?
C19 H19B 0.9800 . ?
C19 H19C 0.9800 . ?
C20 H20A 0.9800 . ?
C20 H20B 0.9800 . ?
C20 H20C 0.9800 . ?
C21 H21A 0.9800 . ?
C21 H21B 0.9800 . ?
C21 H21C 0.9800 . ?
C22 C23 1.407(5) . ?
C22 C24 1.384(5) 2_756 ?
C22 C25 1.399(9) . ?
C23 H23 0.9500 . ?
C23 C24 1.348(5) . ?
C24 H24 0.9500 . ?
C25 H25A 0.9800 . ?
C25 H25B 0.9800 . ?
C25 H25C 0.9800 . ?

loop_
_geom_torsion_atom_site_label_1
_geom_torsion_atom_site_label_2
_geom_torsion_atom_site_label_3
_geom_torsion_atom_site_label_4
_geom_torsion
_geom_torsion_site_symmetry_1
_geom_torsion_site_symmetry_2
_geom_torsion_site_symmetry_3
_geom_torsion_site_symmetry_4
_geom_torsion_publ_flag
Al1 C8 C9 C10 162.34(13) . . . . ?
Al1 C8 C9 C16 40.2(2) . . . . ?
Al1 C8 C9 C17 -79.43(18) . . . . ?
N1 C2 C3 C4 177.49(16) . . . . ?
N1 C2 C3 C12 -5.7(3) . . . . ?
N1 C2 C7 C6 -176.53(17) . . . . ?
N1 C2 C7 C14 8.1(3) . . . . ?
N1 C8 C9 C10 -17.0(2) . . . . ?
N1 C8 C9 C16 -139.19(18) . . . . ?
N1 C8 C9 C17 101.20(18) . . . . ?
C2 N1 C8 Al1 10.1(3) . . . . ?
C2 N1 C8 C9 -170.59(16) . . . . ?
C2 N1 C11 C10 -174.40(16) . . . . ?
C2 N1 C11 C18 64.9(2) . . . . ?
C2 N1 C11 C19 -55.4(2) . . . . ?
C2 C3 C4 C5 0.3(3) . . . . ?
C2 C3 C12 C13 127.9(2) . . . . ?
C2 C3 C12 C20 -109.6(2) . . . . ?
C2 C7 C14 C15 -126.6(2) . . . . ?
C2 C7 C14 C21 111.5(2) . . . . ?
C3 C2 C7 C6 4.0(3) . . . . ?
C3 C2 C7 C14 -171.33(18) . . . . ?
C3 C4 C5 C6 1.3(3) . . . . ?
C4 C3 C12 C13 -55.3(2) . . . . ?
C4 C3 C12 C20 67.2(2) . . . . ?
C4 C5 C6 C7 -0.2(3) . . . . ?
C5 C6 C7 C2 -2.3(3) . . . . ?
C5 C6 C7 C14 173.31(19) . . . . ?
C6 C7 C14 C15 58.1(3) . . . . ?
C6 C7 C14 C21 -63.8(2) . . . . ?
C7 C2 C3 C4 -3.1(3) . . . . ?
C7 C2 C3 C12 173.75(18) . . . . ?
C8 N1 C2 C3 83.5(2) . . . . ?
C8 N1 C2 C7 -96.0(2) . . . . ?
C8 N1 C11 C10 10.7(2) . . . . ?
C8 N1 C11 C18 -109.98(19) . . . . ?
C8 N1 C11 C19 129.76(18) . . . . ?
C8 C9 C10 C11 23.5(2) . . . . ?
C9 C10 C11 N1 -20.5(2) . . . . ?
C9 C10 C11 C18 98.2(2) . . . . ?
C9 C10 C11 C19 -138.03(18) . . . . ?
C11 N1 C2 C3 -90.9(2) . . . . ?
C11 N1 C2 C7 89.6(2) . . . . ?
C11 N1 C8 Al1 -175.31(13) . . . . ?
C11 N1 C8 C9 4.0(2) . . . . ?
C12 C3 C4 C5 -176.69(19) . . . . ?
C16 C9 C10 C11 146.44(18) . . . . ?
C17 C9 C10 C11 -91.1(2) . . . . ?
C22 C23 C24 C22 0.2(6) . . . 2_756 ?
C24 C22 C23 C24 -0.2(5) 2_756 . . . ?
C25 C22 C23 C24 173.3(4) . . . . ?
